data_4347046
loop_
_publ_author_name
'Zhao, Si-Si'
'Yang, Jin'
'Liu, Ying-Ying'
'Ma, Jian-Fang'

_publ_section_title
;
 Fluorescent Aromatic Tag-Functionalized MOFs for Highly Selective Sensing
 of Metal Ions and Small Organic Molecules.
;
_journal_issue 5
_journal_name_full 'Inorganic chemistry'
_journal_page_first 2261
_journal_page_last 2273
_journal_paper_doi 10.1021/acs.inorgchem.5b02666
_journal_volume 55
_journal_year 2016
_chemical_formula_moiety 'C67 H72 N O24 Zn2'
_chemical_formula_sum 'C67 H72 N O24 Zn2'
_chemical_formula_weight 1406.00
_space_group_IT_number 2
_space_group_name_Hall '-P 1'
_space_group_name_H-M_alt 'P -1'
_symmetry_cell_setting triclinic
_symmetry_space_group_name_H-M 'P -1'
_atom_sites_solution_hydrogens geom
_atom_sites_solution_primary direct
_atom_sites_solution_secondary difmap
_audit_creation_method SHELXL-97
_cell_angle_alpha 78.684(6)
_cell_angle_beta 83.297(6)
_cell_angle_gamma 72.579(7)
_cell_formula_units_Z 2
_cell_length_a 13.3690(11)
_cell_length_b 16.1200(13)
_cell_length_c 16.4590(11)
_cell_measurement_reflns_used 3713
_cell_measurement_temperature 293(2)
_cell_measurement_theta_max 29.1141
_cell_measurement_theta_min 2.9019
_cell_volume 3312.2(5)
_computing_cell_refinement CrysAlis
_computing_data_collection 'CrysAlis (Oxford Diffraction, 2006)'
_computing_data_reduction CrysAlis
_computing_structure_refinement 'SHELXL-97 (Sheldrick, 1997)'
_computing_structure_solution 'SHELXS-97 (Sheldrick, 1997)'
_diffrn_ambient_temperature 293(2)
_diffrn_detector_area_resol_mean 10.0
_diffrn_measured_fraction_theta_full 0.972
_diffrn_measured_fraction_theta_max 0.972
_diffrn_measurement_device_type 'Oxford Diffraction Gemini R Ultra'
_diffrn_measurement_method '\w scan'
_diffrn_radiation_monochromator graphite
_diffrn_radiation_source 'fine-focus sealed tube'
_diffrn_radiation_type MoK\a
_diffrn_radiation_wavelength 0.71069
_diffrn_reflns_av_R_equivalents 0.0692
_diffrn_reflns_av_sigmaI/netI 0.1539
_diffrn_reflns_limit_h_max 12
_diffrn_reflns_limit_h_min -15
_diffrn_reflns_limit_k_max 15
_diffrn_reflns_limit_k_min -19
_diffrn_reflns_limit_l_max 19
_diffrn_reflns_limit_l_min -17
_diffrn_reflns_number 19615
_diffrn_reflns_theta_full 25.00
_diffrn_reflns_theta_max 25.03
_diffrn_reflns_theta_min 3.36
_exptl_absorpt_coefficient_mu 0.805
_exptl_absorpt_correction_T_max 0.8555
_exptl_absorpt_correction_T_min 0.8241
_exptl_absorpt_process_details
;
CrysAlis (Oxford Diffraction, 2006) 
;
_exptl_crystal_colour colourless
_exptl_crystal_density_diffrn 1.410
_exptl_crystal_density_method 'not measured'
_exptl_crystal_description block
_exptl_crystal_F_000 1466
_exptl_crystal_size_max 0.25
_exptl_crystal_size_mid 0.25
_exptl_crystal_size_min 0.20
_platon_squeeze_details
;
;
_refine_diff_density_max 1.062
_refine_diff_density_min -0.695
_refine_diff_density_rms 0.114
_refine_ls_extinction_method none
_refine_ls_goodness_of_fit_ref 1.226
_refine_ls_hydrogen_treatment mixed
_refine_ls_matrix_type full
_refine_ls_number_parameters 805
_refine_ls_number_reflns 11368
_refine_ls_number_restraints 38
_refine_ls_restrained_S_all 1.227
_refine_ls_R_factor_all 0.2159
_refine_ls_R_factor_gt 0.1238
_refine_ls_shift/su_max 0.000
_refine_ls_shift/su_mean 0.000
_refine_ls_structure_factor_coef Fsqd
_refine_ls_weighting_details 'calc w=1/[\s^2^(Fo^2^)+(0.0800P)^2^+0.0000P] where P=(Fo^2^+2Fc^2^)/3'
_refine_ls_weighting_scheme calc
_refine_ls_wR_factor_gt 0.2576
_refine_ls_wR_factor_ref 0.2978
_reflns_number_gt 4464
_reflns_number_total 11368
_reflns_threshold_expression >2sigma(I)
_cod_data_source_file ic5b02666_si_002.cif
_cod_data_source_block Compound-1
_cod_original_cell_volume 3312.2(4)
_cod_database_code 4347046

loop_
_symmetry_equiv_pos_as_xyz
'x, y, z'
'-x, -y, -z'

loop_
_atom_site_label
_atom_site_type_symbol
_atom_site_fract_x
_atom_site_fract_y
_atom_site_fract_z
_atom_site_U_iso_or_equiv
_atom_site_adp_type
_atom_site_occupancy
_atom_site_symmetry_multiplicity
_atom_site_calc_flag
_atom_site_refinement_flags
_atom_site_disorder_assembly
_atom_site_disorder_group
Zn1 Zn 0.80258(7) 0.14682(8) 0.15520(6) 0.0704(4) Uani 1 1 d . . .
Zn2 Zn 0.20606(11) 0.89194(11) 0.12799(8) 0.1077(6) Uani 1 1 d . . .
C1 C 0.1850(9) 0.7767(10) 0.0174(7) 0.099(4) Uani 1 1 d . . .
C2 C 0.2082(8) 0.6852(7) 0.0001(6) 0.079(3) Uani 1 1 d . . .
H2A H 0.2817 0.6552 0.0091 0.095 Uiso 1 1 calc R . .
H2B H 0.1669 0.6542 0.0402 0.095 Uiso 1 1 calc R . .
C3 C 0.0945(6) 0.6659(5) -0.0845(5) 0.053(2) Uani 1 1 d . . .
C4 C 0.0010(7) 0.7169(5) -0.0520(5) 0.057(2) Uani 1 1 d . . .
H4 H 0.0015 0.7586 -0.0202 0.069 Uiso 1 1 calc R . .
C5 C -0.0925(6) 0.7052(5) -0.0673(4) 0.0464(19) Uani 1 1 d . . .
C6 C -0.0941(5) 0.6430(5) -0.1130(4) 0.0418(18) Uani 1 1 d . . .
C7 C 0.0011(5) 0.5961(4) -0.1445(4) 0.0355(16) Uani 1 1 d . . .
H7 H 0.0009 0.5549 -0.1769 0.043 Uiso 1 1 calc R . .
C8 C 0.0976(5) 0.6054(5) -0.1317(4) 0.0407(17) Uani 1 1 d . . .
C9 C -0.1914(9) 0.8203(9) 0.0026(7) 0.120(4) Uani 1 1 d . . .
H9A H -0.2632 0.8492 0.0177 0.180 Uiso 1 1 calc R . .
H9B H -0.1598 0.8626 -0.0312 0.180 Uiso 1 1 calc R . .
H9C H -0.1537 0.7947 0.0518 0.180 Uiso 1 1 calc R . .
C10 C -0.1986(5) 0.6307(5) -0.1302(4) 0.055(2) Uani 1 1 d . . .
H10 H -0.2413 0.6892 -0.1548 0.066 Uiso 1 1 calc R . .
C11 C -0.1965(6) 0.5738(6) -0.1861(4) 0.052(2) Uani 1 1 d . . .
C12 C -0.2459(6) 0.6047(7) -0.2622(6) 0.073(3) Uani 1 1 d . . .
H12 H -0.2767 0.6652 -0.2760 0.088 Uiso 1 1 calc R . .
C13 C -0.2517(9) 0.5556(10) -0.3147(6) 0.095(4) Uani 1 1 d . . .
H13 H -0.2884 0.5808 -0.3623 0.114 Uiso 1 1 calc R . .
C14 C -0.2025(10) 0.4648(11) -0.2992(6) 0.109(4) Uani 1 1 d . . .
H14 H -0.2024 0.4289 -0.3371 0.130 Uiso 1 1 calc R . .
C15 C -0.1535(8) 0.4304(8) -0.2246(6) 0.089(3) Uani 1 1 d . . .
H15 H -0.1236 0.3699 -0.2107 0.106 Uiso 1 1 calc R . .
C16 C -0.1491(7) 0.4836(7) -0.1727(5) 0.066(2) Uani 1 1 d . . .
H16 H -0.1122 0.4586 -0.1251 0.079 Uiso 1 1 calc R . .
C17 C 0.1654(5) 0.4243(5) -0.2152(4) 0.091(3) Uani 1 1 d G . .
H17 H 0.1551 0.3964 -0.1611 0.109 Uiso 1 1 calc R . .
C18 C 0.1529(6) 0.3875(5) -0.2817(7) 0.154(7) Uani 1 1 d G . .
H18 H 0.1343 0.3351 -0.2721 0.185 Uiso 1 1 calc R . .
C19 C 0.1683(6) 0.4291(8) -0.3626(5) 0.157(8) Uani 1 1 d G . .
H19 H 0.1600 0.4045 -0.4071 0.189 Uiso 1 1 calc R . .
C20 C 0.1962(6) 0.5074(8) -0.3770(3) 0.149(7) Uani 1 1 d G . .
H20 H 0.2065 0.5352 -0.4311 0.179 Uiso 1 1 calc R . .
C21 C 0.2086(5) 0.5442(5) -0.3105(5) 0.111(4) Uani 1 1 d G . .
H21 H 0.2272 0.5966 -0.3201 0.133 Uiso 1 1 calc R . .
C22 C 0.1932(5) 0.5026(5) -0.2296(4) 0.064(2) Uani 1 1 d G . .
C23 C -0.2579(5) 0.6045(5) -0.0471(4) 0.0484(19) Uani 1 1 d . . .
C24 C -0.2089(5) 0.5468(5) 0.0199(4) 0.050(2) Uani 1 1 d . . .
H24 H -0.1358 0.5295 0.0174 0.060 Uiso 1 1 calc R . .
C25 C 0.2022(5) 0.5491(5) -0.1620(4) 0.0465(19) Uani 1 1 d . . .
H25 H 0.2445 0.5892 -0.1858 0.056 Uiso 1 1 calc R . .
C26 C 0.2603(6) 0.4866(5) -0.0898(4) 0.0448(18) Uani 1 1 d . . .
C27 C 0.3696(6) 0.4571(5) -0.0931(5) 0.053(2) Uani 1 1 d . . .
C28 C 0.4209(6) 0.4004(6) -0.0280(5) 0.057(2) Uani 1 1 d . . .
H28 H 0.4939 0.3818 -0.0305 0.069 Uiso 1 1 calc R . .
C29 C 0.3651(6) 0.3710(6) 0.0408(5) 0.061(2) Uani 1 1 d . . .
C30 C 0.5318(7) 0.4645(7) -0.1668(6) 0.094(3) Uani 1 1 d . . .
H30A H 0.5579 0.4917 -0.2188 0.142 Uiso 1 1 calc R . .
H30B H 0.5583 0.4015 -0.1618 0.142 Uiso 1 1 calc R . .
H30C H 0.5546 0.4832 -0.1220 0.142 Uiso 1 1 calc R . .
C31 C 0.5059(7) 0.3168(7) 0.1306(6) 0.084(3) Uani 1 1 d . . .
H31A H 0.4986 0.3210 0.1891 0.101 Uiso 1 1 calc R . .
H31B H 0.5196 0.3706 0.1000 0.101 Uiso 1 1 calc R . .
C32 C 0.5973(6) 0.2420(7) 0.1166(6) 0.066(2) Uani 1 1 d . . .
C33 C 0.9769(7) 0.1426(6) 0.2319(5) 0.056(2) Uani 1 1 d . . .
C34 C 1.0255(7) 0.1765(6) 0.2903(5) 0.071(3) Uani 1 1 d U . .
H34A H 1.0394 0.2313 0.2631 0.086 Uiso 1 1 calc R . .
H34B H 0.9771 0.1884 0.3381 0.086 Uiso 1 1 calc R . .
C35 C 1.1704(5) 0.1411(6) 0.3726(4) 0.050(2) Uani 1 1 d . . .
C36 C 1.1369(5) 0.2194(5) 0.3966(4) 0.050(2) Uani 1 1 d . . .
H36 H 1.0761 0.2596 0.3754 0.061 Uiso 1 1 calc R . .
C37 C 1.1881(6) 0.2427(6) 0.4509(4) 0.051(2) Uani 1 1 d . . .
C38 C 1.2813(5) 0.1812(5) 0.4829(4) 0.0441(19) Uani 1 1 d . . .
C39 C 1.3123(5) 0.1028(5) 0.4574(4) 0.0455(19) Uani 1 1 d . . .
H39 H 1.3741 0.0630 0.4773 0.055 Uiso 1 1 calc R . .
C40 C 1.2602(5) 0.0758(5) 0.4040(4) 0.0409(18) Uani 1 1 d U . .
C41 C 1.0625(7) 0.3858(7) 0.4465(6) 0.092(3) Uani 1 1 d . . .
H41A H 1.0511 0.4382 0.4700 0.138 Uiso 1 1 calc R . .
H41B H 1.0040 0.3621 0.4625 0.138 Uiso 1 1 calc R . .
H41C H 1.0696 0.4001 0.3871 0.138 Uiso 1 1 calc R . .
C42 C 1.3431(5) 0.2113(5) 0.5377(4) 0.0430(18) Uani 1 1 d . . .
H42 H 1.2912 0.2479 0.5730 0.052 Uiso 1 1 calc R . .
C44 C 1.4626(7) 0.2462(8) 0.4128(6) 0.076(3) Uani 1 1 d . . .
H44 H 1.4623 0.1957 0.3935 0.092 Uiso 1 1 calc R . .
C45 C 1.4018(6) 0.2688(6) 0.4867(6) 0.062(3) Uani 1 1 d . . .
C46 C 1.4098(9) 0.3407(8) 0.5113(7) 0.091(3) Uani 1 1 d . . .
H46 H 1.3723 0.3547 0.5604 0.109 Uiso 1 1 calc R . .
C47 C 1.4654(15) 0.3941(10) 0.4733(14) 0.134(6) Uani 1 1 d . . .
H47 H 1.4639 0.4451 0.4923 0.161 Uiso 1 1 calc R . .
C48 C 1.5252(14) 0.3694(12) 0.4041(14) 0.140(7) Uani 1 1 d . . .
H48 H 1.5707 0.4018 0.3786 0.168 Uiso 1 1 calc R . .
C49 C 1.5211(9) 0.2991(16) 0.3706(7) 0.138(7) Uani 1 1 d . . .
H49 H 1.5573 0.2877 0.3203 0.166 Uiso 1 1 calc R . .
C50 C 1.2974(5) -0.0117(5) 0.3797(4) 0.0428(18) Uani 1 1 d . . .
H50 H 1.2662 -0.0053 0.3270 0.051 Uiso 1 1 calc R . .
C51 C 1.2345(7) -0.2281(5) 0.4572(7) 0.116(4) Uani 1 1 d GD . .
H51 H 1.2322 -0.2767 0.4358 0.139 Uiso 1 1 calc R . .
C56 C 1.2603(6) -0.1576(6) 0.4049(4) 0.092(3) Uani 1 1 d GD . .
H56 H 1.2754 -0.1591 0.3485 0.110 Uiso 1 1 calc R . .
C55 C 1.2637(5) -0.0850(5) 0.4370(4) 0.062(2) Uani 1 1 d G . .
C52 C 1.2412(5) -0.0828(5) 0.5212(4) 0.080(3) Uani 1 1 d GD . .
H52 H 1.2435 -0.0341 0.5427 0.096 Uiso 1 1 calc R . .
C53 C 1.2154(6) -0.1532(7) 0.5735(4) 0.120(5) Uani 1 1 d GD . .
H53 H 1.2004 -0.1518 0.6299 0.144 Uiso 1 1 calc R . .
C54 C 1.2120(6) -0.2259(6) 0.5415(7) 0.136(6) Uani 1 1 d G . .
H54 H 1.1947 -0.2730 0.5764 0.163 Uiso 1 1 calc R . .
C57 C 1.4183(5) -0.0425(5) 0.3605(4) 0.0391(17) Uani 1 1 d U . .
C58 C 1.4823(5) -0.1061(5) 0.4167(4) 0.0418(18) Uani 1 1 d . . .
H58 H 1.4509 -0.1301 0.4654 0.050 Uiso 1 1 calc R . .
C59 C 1.5896(5) -0.1355(5) 0.4043(4) 0.0409(18) Uani 1 1 d . . .
C60 C 1.6312(6) -0.0967(6) 0.3307(5) 0.063(2) Uani 1 1 d . . .
C61 C 1.5710(6) -0.0346(6) 0.2731(5) 0.066(2) Uani 1 1 d . . .
H61 H 1.6009 -0.0106 0.2236 0.079 Uiso 1 1 calc R . .
C62 C 1.4631(6) -0.0088(5) 0.2916(5) 0.058(2) Uani 1 1 d . A .
C63 C 1.4192(15) 0.1231(13) 0.1924(11) 0.068(5) Uani 0.50 1 d PU A 1
H63A H 1.3656 0.1554 0.1548 0.101 Uiso 0.50 1 calc PR A 1
H63B H 1.4858 0.1073 0.1618 0.101 Uiso 0.50 1 calc PR A 1
H63C H 1.4225 0.1592 0.2315 0.101 Uiso 0.50 1 calc PR A 1
C63' C 1.4469(16) 0.0791(16) 0.1525(13) 0.087(6) Uani 0.50 1 d PU A 2
H63D H 1.3941 0.1179 0.1169 0.131 Uiso 0.50 1 calc PR A 2
H63E H 1.4843 0.0289 0.1271 0.131 Uiso 0.50 1 calc PR A 2
H63F H 1.4951 0.1099 0.1611 0.131 Uiso 0.50 1 calc PR A 2
C64 C 1.7792(8) -0.1103(8) 0.2353(7) 0.091(3) Uani 1 1 d U . .
H64A H 1.7305 -0.1195 0.2010 0.109 Uiso 1 1 calc R . .
H64B H 1.8448 -0.1560 0.2293 0.109 Uiso 1 1 calc R . .
C65 C 1.7992(11) -0.0268(14) 0.1981(13) 0.127(6) Uani 1 1 d . . .
C69 C 0.0687(12) 0.8894(10) 0.2877(10) 0.121(4) Uani 1 1 d . . .
C70 C -0.0351(12) 0.9131(13) 0.4064(10) 0.176(7) Uani 1 1 d . . .
H70A H -0.0742 0.8836 0.4488 0.264 Uiso 1 1 calc R . .
H70B H -0.0818 0.9660 0.3785 0.264 Uiso 1 1 calc R . .
H70C H 0.0174 0.9280 0.4311 0.264 Uiso 1 1 calc R . .
C71 C 0.0016(11) 0.7734(11) 0.3674(8) 0.131(5) Uani 1 1 d . . .
H71A H -0.0451 0.7688 0.4160 0.196 Uiso 1 1 calc R . .
H71B H 0.0687 0.7311 0.3775 0.196 Uiso 1 1 calc R . .
H71C H -0.0272 0.7618 0.3214 0.196 Uiso 1 1 calc R . .
N1 N 0.0135(8) 0.8574(9) 0.3491(6) 0.105(3) Uani 1 1 d . . .
O1 O 1.3963(5) 0.0492(5) 0.2336(4) 0.090(2) Uani 1 1 d . . .
O2 O 1.7411(4) -0.1268(4) 0.3165(3) 0.0795(19) Uani 1 1 d . . .
O3 O 1.8422(14) -0.0273(14) 0.1273(9) 0.240(9) Uani 1 1 d . . .
O4 O 1.7888(12) 0.0268(9) 0.2191(19) 0.287(17) Uani 1 1 d . . .
O5 O 0.1228(7) 0.8470(8) 0.2345(6) 0.158(4) Uani 1 1 d . . .
O6 O 0.1960(7) 0.7856(6) 0.0878(5) 0.116(3) Uani 1 1 d . . .
O7 O 0.1486(5) 0.8445(4) -0.0401(4) 0.0857(19) Uani 1 1 d . . .
O8 O 0.1898(4) 0.6787(4) -0.0744(3) 0.0635(15) Uani 1 1 d . . .
O9 O -0.1880(5) 0.7554(4) -0.0412(4) 0.0758(17) Uani 1 1 d . . .
O10 O 0.4209(4) 0.4894(4) -0.1636(3) 0.0709(17) Uani 1 1 d . . .
O11 O 0.4127(4) 0.3123(4) 0.1078(3) 0.0770(19) Uani 1 1 d . . .
O12 O 0.6007(5) 0.2053(5) 0.0576(4) 0.089(2) Uani 1 1 d . . .
O13 O 0.6631(4) 0.2245(4) 0.1693(3) 0.0788(18) Uani 1 1 d . . .
O14 O 0.8818(4) 0.1796(4) 0.2269(3) 0.0738(18) Uani 1 1 d . . .
O15 O 1.0298(5) 0.0855(5) 0.1940(4) 0.093(2) Uani 1 1 d . . .
O16 O 1.1208(3) 0.1142(3) 0.3170(3) 0.0576(15) Uani 1 1 d . . .
O17 O 1.1579(4) 0.3209(4) 0.4767(3) 0.0625(15) Uani 1 1 d . . .
O1W O 0.2253(6) 0.9963(6) 0.1729(4) 0.113(3) Uani 1 1 d . . .
O2W O 0.2891(7) 0.9325(5) 0.0144(4) 0.113(2) Uani 1 1 d . . .
O3W O 0.0598(6) 0.9819(5) 0.0786(4) 0.113(3) Uani 1 1 d . . .
O4W O 0.3571(11) 0.8164(7) 0.1765(7) 0.194(5) Uani 1 1 d . . .

loop_
_atom_site_aniso_label
_atom_site_aniso_U_11
_atom_site_aniso_U_22
_atom_site_aniso_U_33
_atom_site_aniso_U_23
_atom_site_aniso_U_13
_atom_site_aniso_U_12
Zn1 0.0432(6) 0.0914(9) 0.0756(7) -0.0095(6) -0.0235(5) -0.0131(5)
Zn2 0.0912(10) 0.1368(14) 0.0959(10) -0.0368(9) -0.0213(7) -0.0168(9)
C1 0.086(8) 0.134(12) 0.076(8) -0.011(8) -0.037(6) -0.023(7)
C2 0.076(7) 0.070(8) 0.086(7) 0.021(6) -0.015(5) -0.033(6)
C3 0.044(5) 0.040(5) 0.064(5) 0.002(4) 0.004(4) -0.006(4)
C4 0.061(6) 0.047(5) 0.065(5) -0.016(4) 0.000(4) -0.014(4)
C5 0.033(5) 0.041(5) 0.052(4) -0.009(4) 0.020(3) 0.000(4)
C6 0.031(4) 0.035(5) 0.045(4) 0.010(3) 0.002(3) 0.000(3)
C7 0.036(4) 0.026(4) 0.040(4) -0.003(3) 0.001(3) -0.006(3)
C8 0.027(4) 0.034(4) 0.056(4) 0.006(4) 0.000(3) -0.010(3)
C9 0.073(8) 0.131(11) 0.146(10) -0.069(9) 0.004(7) 0.013(7)
C10 0.029(4) 0.051(5) 0.060(5) 0.018(4) -0.003(3) 0.007(4)
C11 0.047(5) 0.058(6) 0.041(4) 0.004(4) -0.010(3) -0.009(4)
C12 0.046(5) 0.096(8) 0.076(6) 0.009(6) -0.020(4) -0.025(5)
C13 0.088(8) 0.130(11) 0.064(7) -0.004(7) -0.026(5) -0.026(8)
C14 0.129(11) 0.161(14) 0.061(7) -0.019(7) -0.022(6) -0.071(10)
C15 0.104(8) 0.085(8) 0.075(7) -0.017(6) 0.001(6) -0.024(6)
C16 0.075(6) 0.072(7) 0.061(5) -0.007(5) -0.018(4) -0.032(5)
C17 0.083(8) 0.062(7) 0.121(8) -0.023(6) -0.025(6) 0.000(6)
C18 0.113(10) 0.137(12) 0.218(16) -0.133(13) -0.096(11) 0.053(9)
C19 0.120(11) 0.197(18) 0.131(12) -0.099(12) -0.078(9) 0.062(11)
C20 0.105(10) 0.198(17) 0.118(10) -0.087(11) -0.049(8) 0.049(11)
C21 0.092(9) 0.132(11) 0.085(8) 0.000(7) -0.022(6) -0.002(7)
C22 0.029(4) 0.079(7) 0.063(6) 0.002(5) -0.007(3) 0.009(4)
C23 0.028(4) 0.046(5) 0.060(5) 0.007(4) -0.005(3) -0.002(3)
C24 0.018(4) 0.049(5) 0.072(5) -0.001(4) -0.006(3) 0.003(3)
C25 0.037(4) 0.047(5) 0.053(4) -0.007(4) 0.003(3) -0.011(4)
C26 0.037(4) 0.047(5) 0.044(4) 0.005(3) -0.005(3) -0.009(4)
C27 0.037(5) 0.061(6) 0.054(5) -0.002(4) -0.005(4) -0.007(4)
C28 0.018(4) 0.079(6) 0.071(5) -0.017(5) -0.005(4) -0.005(4)
C29 0.032(5) 0.072(6) 0.069(5) 0.012(4) -0.026(4) -0.005(4)
C30 0.038(6) 0.105(9) 0.128(8) -0.017(7) 0.028(5) -0.016(5)
C31 0.071(7) 0.070(7) 0.100(7) -0.005(5) -0.043(5) 0.004(5)
C32 0.040(5) 0.076(7) 0.083(6) 0.003(5) -0.023(5) -0.021(5)
C33 0.042(5) 0.070(6) 0.054(5) 0.013(4) -0.024(4) -0.020(5)
C34 0.055(5) 0.074(6) 0.078(5) 0.006(4) -0.038(4) -0.008(4)
C35 0.025(4) 0.066(6) 0.051(4) -0.003(4) -0.022(3) 0.000(4)
C36 0.026(4) 0.049(5) 0.067(5) -0.008(4) -0.031(3) 0.012(4)
C37 0.042(5) 0.060(6) 0.047(4) -0.005(4) -0.019(3) -0.006(4)
C38 0.026(4) 0.055(5) 0.043(4) -0.006(4) -0.015(3) 0.005(3)
C39 0.013(3) 0.055(5) 0.061(4) -0.014(4) -0.016(3) 0.009(3)
C40 0.030(4) 0.043(4) 0.041(4) -0.006(3) -0.009(3) 0.003(3)
C41 0.056(6) 0.086(8) 0.120(8) -0.034(6) -0.039(5) 0.024(5)
C42 0.028(4) 0.053(5) 0.042(4) -0.005(4) -0.014(3) -0.001(4)
C44 0.053(6) 0.115(9) 0.060(6) -0.003(6) -0.021(5) -0.024(6)
C45 0.050(5) 0.041(6) 0.094(7) -0.018(5) -0.048(5) 0.010(4)
C46 0.080(8) 0.070(8) 0.118(8) -0.013(7) -0.029(6) -0.009(7)
C47 0.133(14) 0.078(10) 0.200(17) -0.034(11) -0.044(12) -0.023(10)
C48 0.119(14) 0.126(15) 0.180(18) 0.033(12) -0.083(13) -0.051(11)
C49 0.058(7) 0.27(2) 0.057(7) 0.037(10) -0.032(5) -0.036(11)
C50 0.026(4) 0.065(5) 0.036(4) -0.002(4) -0.015(3) -0.009(4)
C51 0.116(10) 0.091(10) 0.145(11) 0.002(9) -0.033(8) -0.040(8)
C56 0.081(7) 0.085(8) 0.109(8) 0.005(7) -0.038(6) -0.026(6)
C55 0.030(4) 0.082(7) 0.066(6) -0.003(5) -0.016(4) -0.005(4)
C52 0.068(6) 0.090(8) 0.073(6) -0.001(6) -0.009(5) -0.015(5)
C53 0.066(7) 0.162(14) 0.095(8) 0.045(9) 0.007(6) -0.024(8)
C54 0.087(9) 0.124(13) 0.183(16) 0.052(11) -0.025(10) -0.053(9)
C57 0.034(4) 0.039(4) 0.047(4) -0.015(3) -0.019(3) -0.004(3)
C58 0.040(5) 0.053(5) 0.030(3) -0.008(3) -0.016(3) -0.004(4)
C59 0.034(4) 0.053(5) 0.035(4) -0.007(3) -0.009(3) -0.010(4)
C60 0.044(5) 0.070(6) 0.074(6) -0.012(5) -0.017(4) -0.011(4)
C61 0.036(5) 0.074(6) 0.073(5) 0.007(5) 0.000(4) -0.008(4)
C62 0.050(5) 0.056(6) 0.058(5) 0.011(4) -0.011(4) -0.010(4)
C63 0.071(9) 0.063(9) 0.058(8) 0.014(7) -0.010(7) -0.016(7)
C63' 0.076(9) 0.083(10) 0.088(9) 0.019(8) -0.018(8) -0.018(8)
C64 0.063(6) 0.097(7) 0.103(6) -0.012(6) 0.006(5) -0.016(5)
C65 0.054(8) 0.161(18) 0.150(13) 0.047(12) -0.023(8) -0.050(10)
C69 0.097(10) 0.138(13) 0.106(10) -0.004(9) -0.031(8) -0.004(9)
C70 0.123(13) 0.21(2) 0.148(13) -0.003(13) 0.022(10) -0.013(12)
C71 0.114(11) 0.141(13) 0.135(11) 0.034(10) -0.045(8) -0.054(10)
N1 0.083(7) 0.158(11) 0.058(6) 0.004(6) 0.003(5) -0.029(7)
O1 0.058(4) 0.090(5) 0.096(4) 0.047(4) -0.025(3) -0.012(3)
O2 0.041(4) 0.106(5) 0.070(4) 0.002(3) 0.004(3) -0.003(3)
O3 0.246(17) 0.33(2) 0.176(12) 0.083(12) -0.037(11) -0.206(17)
O4 0.111(10) 0.105(10) 0.68(5) -0.113(16) -0.128(17) -0.010(8)
O5 0.102(7) 0.236(13) 0.116(7) -0.070(7) -0.012(5) 0.007(7)
O6 0.155(8) 0.120(7) 0.084(5) -0.006(5) -0.026(5) -0.054(6)
O7 0.076(5) 0.071(5) 0.106(5) -0.018(4) -0.023(4) -0.006(4)
O8 0.052(4) 0.078(4) 0.069(4) -0.014(3) -0.018(3) -0.024(3)
O9 0.064(4) 0.062(4) 0.103(4) -0.038(4) 0.012(3) -0.011(3)
O10 0.037(3) 0.096(5) 0.071(4) -0.001(3) 0.009(3) -0.019(3)
O11 0.026(3) 0.091(5) 0.089(4) 0.022(3) -0.021(3) 0.005(3)
O12 0.062(4) 0.096(5) 0.113(5) -0.036(4) -0.019(4) -0.012(4)
O13 0.038(3) 0.101(5) 0.079(4) 0.000(3) -0.017(3) 0.002(3)
O14 0.038(3) 0.106(5) 0.074(4) 0.000(3) -0.032(3) -0.014(3)
O15 0.061(4) 0.120(6) 0.100(5) -0.037(4) -0.048(4) 0.002(4)
O16 0.029(3) 0.071(4) 0.065(3) -0.009(3) -0.033(2) 0.006(2)
O17 0.036(3) 0.053(4) 0.091(4) -0.024(3) -0.030(3) 0.016(3)
O1W 0.095(5) 0.159(8) 0.096(5) -0.062(5) -0.009(4) -0.027(5)
O2W 0.132(7) 0.099(6) 0.112(5) -0.029(4) -0.023(5) -0.025(5)
O3W 0.138(7) 0.116(6) 0.090(5) -0.026(4) -0.047(4) -0.024(5)
O4W 0.304(15) 0.131(8) 0.170(9) -0.051(7) -0.105(9) -0.044(9)

loop_
_atom_type_symbol
_atom_type_description
_atom_type_scat_dispersion_real
_atom_type_scat_dispersion_imag
_atom_type_scat_source
C C 0.0033 0.0016 'International Tables Vol C Tables 4.2.6.8 and 6.1.1.4'
H H 0.0000 0.0000 'International Tables Vol C Tables 4.2.6.8 and 6.1.1.4'
N N 0.0061 0.0033 'International Tables Vol C Tables 4.2.6.8 and 6.1.1.4'
O O 0.0106 0.0060 'International Tables Vol C Tables 4.2.6.8 and 6.1.1.4'
Zn Zn 0.2839 1.4301 'International Tables Vol C Tables 4.2.6.8 and 6.1.1.4'

loop_
_geom_angle_atom_site_label_1
_geom_angle_atom_site_label_2
_geom_angle_atom_site_label_3
_geom_angle
_geom_angle_site_symmetry_1
_geom_angle_site_symmetry_3
O14 Zn1 O7 116.3(3) . 2_665
O14 Zn1 O13 103.3(3) . .
O7 Zn1 O13 111.3(3) 2_665 .
O14 Zn1 O4 102.5(6) . 1_455
O7 Zn1 O4 118.7(8) 2_665 1_455
O13 Zn1 O4 102.9(5) . 1_455
O6 Zn2 O1W 176.2(3) . .
O6 Zn2 O5 84.6(4) . .
O1W Zn2 O5 95.3(4) . .
O6 Zn2 O2W 91.9(3) . .
O1W Zn2 O2W 88.3(3) . .
O5 Zn2 O2W 176.4(4) . .
O6 Zn2 O4W 89.7(4) . .
O1W Zn2 O4W 86.5(3) . .
O5 Zn2 O4W 92.8(4) . .
O2W Zn2 O4W 88.1(4) . .
O6 Zn2 O3W 96.4(3) . .
O1W Zn2 O3W 87.3(3) . .
O5 Zn2 O3W 90.5(3) . .
O2W Zn2 O3W 89.0(3) . .
O4W Zn2 O3W 173.3(4) . .
O6 C1 O7 121.8(13) . .
O6 C1 C2 117.8(11) . .
O7 C1 C2 120.3(9) . .
O8 C2 C1 115.9(8) . .
O8 C2 H2A 108.3 . .
C1 C2 H2A 108.3 . .
O8 C2 H2B 108.3 . .
C1 C2 H2B 108.3 . .
H2A C2 H2B 107.4 . .
C8 C3 O8 116.1(6) . .
C8 C3 C4 122.5(8) . .
O8 C3 C4 121.2(8) . .
C5 C4 C3 119.3(7) . .
C5 C4 H4 120.4 . .
C3 C4 H4 120.4 . .
O9 C5 C6 116.0(7) . .
O9 C5 C4 123.0(7) . .
C6 C5 C4 120.9(6) . .
C7 C6 C5 116.7(7) . .
C7 C6 C10 122.7(7) . .
C5 C6 C10 120.6(6) . .
C6 C7 C8 124.9(7) . .
C6 C7 H7 117.5 . .
C8 C7 H7 117.5 . .
C3 C8 C7 115.7(6) . .
C3 C8 C25 119.9(6) . .
C7 C8 C25 124.3(7) . .
O9 C9 H9A 109.5 . .
O9 C9 H9B 109.5 . .
H9A C9 H9B 109.5 . .
O9 C9 H9C 109.5 . .
H9A C9 H9C 109.5 . .
H9B C9 H9C 109.5 . .
C11 C10 C6 118.1(6) . .
C11 C10 C23 110.3(7) . .
C6 C10 C23 109.8(6) . .
C11 C10 H10 106.0 . .
C6 C10 H10 106.0 . .
C23 C10 H10 106.0 . .
C16 C11 C10 124.7(7) . .
C16 C11 C12 113.1(8) . .
C10 C11 C12 122.1(8) . .
C13 C12 C11 125.5(10) . .
C13 C12 H12 117.3 . .
C11 C12 H12 117.3 . .
C12 C13 C14 119.8(10) . .
C12 C13 H13 120.1 . .
C14 C13 H13 120.1 . .
C15 C14 C13 117.3(11) . .
C15 C14 H14 121.4 . .
C13 C14 H14 121.4 . .
C16 C15 C14 120.8(11) . .
C16 C15 H15 119.6 . .
C14 C15 H15 119.6 . .
C15 C16 C11 123.4(8) . .
C15 C16 H16 118.3 . .
C11 C16 H16 118.3 . .
C18 C17 C22 120.0 . .
C18 C17 H17 120.0 . .
C22 C17 H17 120.0 . .
C19 C18 C17 120.0 . .
C19 C18 H18 120.0 . .
C17 C18 H18 120.0 . .
C18 C19 C20 120.0 . .
C18 C19 H19 120.0 . .
C20 C19 H19 120.0 . .
C21 C20 C19 120.0 . .
C21 C20 H20 120.0 . .
C19 C20 H20 120.0 . .
C22 C21 C20 120.0 . .
C22 C21 H21 120.0 . .
C20 C21 H21 120.0 . .
C21 C22 C17 120.0 . .
C21 C22 C25 116.5(6) . .
C17 C22 C25 123.4(6) . .
C29 C23 C24 115.9(6) 2_565 .
C29 C23 C10 120.1(6) 2_565 .
C24 C23 C10 123.5(6) . .
C26 C24 C23 124.7(6) 2_565 .
C26 C24 H24 117.7 2_565 .
C23 C24 H24 117.7 . .
C22 C25 C8 113.1(6) . .
C22 C25 C26 112.6(6) . .
C8 C25 C26 110.7(5) . .
C22 C25 H25 106.7 . .
C8 C25 H25 106.7 . .
C26 C25 H25 106.7 . .
C24 C26 C27 116.4(6) 2_565 .
C24 C26 C25 122.3(6) 2_565 .
C27 C26 C25 121.2(6) . .
C28 C27 O10 123.0(7) . .
C28 C27 C26 120.7(7) . .
O10 C27 C26 116.3(6) . .
C27 C28 C29 120.1(6) . .
C27 C28 H28 120.0 . .
C29 C28 H28 120.0 . .
C23 C29 C28 122.2(6) 2_565 .
C23 C29 O11 115.1(7) 2_565 .
C28 C29 O11 122.6(6) . .
O10 C30 H30A 109.5 . .
O10 C30 H30B 109.5 . .
H30A C30 H30B 109.5 . .
O10 C30 H30C 109.5 . .
H30A C30 H30C 109.5 . .
H30B C30 H30C 109.5 . .
O11 C31 C32 115.1(8) . .
O11 C31 H31A 108.5 . .
C32 C31 H31A 108.5 . .
O11 C31 H31B 108.5 . .
C32 C31 H31B 108.5 . .
H31A C31 H31B 107.5 . .
O12 C32 O13 128.2(9) . .
O12 C32 C31 119.2(7) . .
O13 C32 C31 112.7(9) . .
O15 C33 O14 126.5(8) . .
O15 C33 C34 120.5(8) . .
O14 C33 C34 113.0(9) . .
O16 C34 C33 110.8(7) . .
O16 C34 H34A 109.5 . .
C33 C34 H34A 109.5 . .
O16 C34 H34B 109.5 . .
C33 C34 H34B 109.5 . .
H34A C34 H34B 108.1 . .
C36 C35 O16 124.5(6) . .
C36 C35 C40 122.0(6) . .
O16 C35 C40 113.5(7) . .
C35 C36 C37 122.3(6) . .
C35 C36 H36 118.8 . .
C37 C36 H36 118.8 . .
O17 C37 C36 124.7(6) . .
O17 C37 C38 116.7(6) . .
C36 C37 C38 118.7(7) . .
C39 C38 C37 117.2(6) . .
C39 C38 C42 124.7(6) . .
C37 C38 C42 117.9(7) . .
C38 C39 C40 125.7(6) . .
C38 C39 H39 117.2 . .
C40 C39 H39 117.2 . .
C39 C40 C35 114.1(7) . .
C39 C40 C50 123.0(6) . .
C35 C40 C50 122.9(6) . .
O17 C41 H41A 109.5 . .
O17 C41 H41B 109.5 . .
H41A C41 H41B 109.5 . .
O17 C41 H41C 109.5 . .
H41A C41 H41C 109.5 . .
H41B C41 H41C 109.5 . .
C45 C42 C59 113.5(6) . 2_856
C45 C42 C38 110.2(6) . .
C59 C42 C38 113.0(6) 2_856 .
C45 C42 H42 106.5 . .
C59 C42 H42 106.5 2_856 .
C38 C42 H42 106.5 . .
C49 C44 C45 119.6(12) . .
C49 C44 H44 120.2 . .
C45 C44 H44 120.2 . .
C46 C45 C44 116.1(11) . .
C46 C45 C42 121.6(10) . .
C44 C45 C42 121.9(8) . .
C47 C46 C45 127.0(13) . .
C47 C46 H46 116.5 . .
C45 C46 H46 116.5 . .
C46 C47 C48 115.6(15) . .
C46 C47 H47 122.2 . .
C48 C47 H47 122.2 . .
C47 C48 C49 123.0(18) . .
C47 C48 H48 118.5 . .
C49 C48 H48 118.5 . .
C44 C49 C48 118.4(14) . .
C44 C49 H49 120.8 . .
C48 C49 H49 120.8 . .
C40 C50 C55 116.5(6) . .
C40 C50 C57 113.4(6) . .
C55 C50 C57 109.1(5) . .
C40 C50 H50 105.6 . .
C55 C50 H50 105.6 . .
C57 C50 H50 105.6 . .
C56 C51 C54 120.0 . .
C56 C51 H51 120.0 . .
C54 C51 H51 120.0 . .
C51 C56 C55 120.0 . .
C51 C56 H56 120.0 . .
C55 C56 H56 120.0 . .
C52 C55 C56 120.0 . .
C52 C55 C50 121.1(6) . .
C56 C55 C50 118.8(6) . .
C53 C52 C55 120.0 . .
C53 C52 H52 120.0 . .
C55 C52 H52 120.0 . .
C54 C53 C52 120.0 . .
C54 C53 H53 120.0 . .
C52 C53 H53 120.0 . .
C53 C54 C51 120.0 . .
C53 C54 H54 120.0 . .
C51 C54 H54 120.0 . .
C62 C57 C58 118.1(6) . .
C62 C57 C50 121.5(6) . .
C58 C57 C50 120.4(6) . .
C59 C58 C57 123.5(7) . .
C59 C58 H58 118.2 . .
C57 C58 H58 118.2 . .
C58 C59 C60 115.2(6) . .
C58 C59 C42 122.6(6) . 2_856
C60 C59 C42 121.9(6) . 2_856
C61 C60 C59 123.3(7) . .
C61 C60 O2 120.7(8) . .
C59 C60 O2 116.0(7) . .
C60 C61 C62 117.2(7) . .
C60 C61 H61 121.4 . .
C62 C61 H61 121.4 . .
C57 C62 O1 116.7(7) . .
C57 C62 C61 122.7(7) . .
O1 C62 C61 120.4(7) . .
O1 C63 H63A 109.5 . .
O1 C63 H63B 109.5 . .
H63A C63 H63B 109.5 . .
O1 C63 H63C 109.5 . .
H63A C63 H63C 109.5 . .
H63B C63 H63C 109.5 . .
O1 C63' H63D 109.5 . .
O1 C63' H63E 109.5 . .
H63D C63' H63E 109.5 . .
O1 C63' H63F 109.5 . .
H63D C63' H63F 109.5 . .
H63E C63' H63F 109.5 . .
O2 C64 C65 122.4(13) . .
O2 C64 H64A 106.7 . .
C65 C64 H64A 106.7 . .
O2 C64 H64B 106.7 . .
C65 C64 H64B 106.7 . .
H64A C64 H64B 106.6 . .
O4 C65 O3 115(2) . .
O4 C65 C64 132(3) . .
O3 C65 C64 113(2) . .
O5 C69 N1 124.5(15) . .
N1 C70 H70A 109.5 . .
N1 C70 H70B 109.5 . .
H70A C70 H70B 109.5 . .
N1 C70 H70C 109.5 . .
H70A C70 H70C 109.5 . .
H70B C70 H70C 109.5 . .
N1 C71 H71A 109.5 . .
N1 C71 H71B 109.5 . .
H71A C71 H71B 109.5 . .
N1 C71 H71C 109.5 . .
H71A C71 H71C 109.5 . .
H71B C71 H71C 109.5 . .
C69 N1 C71 127.9(13) . .
C69 N1 C70 116.0(15) . .
C71 N1 C70 116.0(12) . .
C63 O1 C62 120.1(9) . .
C63 O1 C63' 41.9(10) . .
C62 O1 C63' 116.2(9) . .
C64 O2 C60 115.9(6) . .
C65 O4 Zn1 128(3) . 1_655
C69 O5 Zn2 128.6(12) . .
C1 O6 Zn2 129.3(9) . .
C1 O7 Zn1 124.5(7) . 2_665
C2 O8 C3 117.4(7) . .
C5 O9 C9 118.7(7) . .
C27 O10 C30 117.6(6) . .
C31 O11 C29 119.6(7) . .
C32 O13 Zn1 122.1(6) . .
C33 O14 Zn1 120.4(6) . .
C35 O16 C34 114.0(6) . .
C37 O17 C41 118.9(6) . .

loop_
_geom_bond_atom_site_label_1
_geom_bond_atom_site_label_2
_geom_bond_distance
_geom_bond_site_symmetry_2
Zn1 O14 1.915(5) .
Zn1 O7 1.923(7) 2_665
Zn1 O13 1.927(5) .
Zn1 O4 2.06(2) 1_455
Zn2 O6 2.000(8) .
Zn2 O1W 2.057(8) .
Zn2 O5 2.089(11) .
Zn2 O2W 2.150(8) .
Zn2 O4W 2.173(12) .
Zn2 O3W 2.190(7) .
C1 O6 1.226(11) .
C1 O7 1.307(13) .
C1 C2 1.490(15) .
C2 O8 1.309(10) .
C2 H2A 0.9700 .
C2 H2B 0.9700 .
C3 C8 1.350(10) .
C3 O8 1.383(9) .
C3 C4 1.388(10) .
C4 C5 1.376(11) .
C4 H4 0.9300 .
C5 O9 1.363(8) .
C5 C6 1.374(10) .
C6 C7 1.373(9) .
C6 C10 1.532(10) .
C7 C8 1.387(9) .
C7 H7 0.9300 .
C8 C25 1.511(10) .
C9 O9 1.369(13) .
C9 H9A 0.9600 .
C9 H9B 0.9600 .
C9 H9C 0.9600 .
C10 C11 1.414(11) .
C10 C23 1.548(10) .
C10 H10 0.9800 .
C11 C16 1.386(12) .
C11 C12 1.416(10) .
C12 C13 1.305(14) .
C12 H12 0.9300 .
C13 C14 1.398(16) .
C13 H13 0.9300 .
C14 C15 1.395(14) .
C14 H14 0.9300 .
C15 C16 1.341(12) .
C15 H15 0.9300 .
C16 H16 0.9300 .
C17 C18 1.3900 .
C17 C22 1.3900 .
C17 H17 0.9300 .
C18 C19 1.3900 .
C18 H18 0.9300 .
C19 C20 1.3900 .
C19 H19 0.9300 .
C20 C21 1.3900 .
C20 H20 0.9300 .
C21 C22 1.3900 .
C21 H21 0.9300 .
C22 C25 1.492(9) .
C23 C29 1.365(10) 2_565
C23 C24 1.383(9) .
C24 C26 1.371(10) 2_565
C24 H24 0.9300 .
C25 C26 1.519(9) .
C25 H25 0.9800 .
C26 C24 1.371(10) 2_565
C26 C27 1.393(10) .
C27 C28 1.365(10) .
C27 O10 1.371(9) .
C28 C29 1.367(11) .
C28 H28 0.9300 .
C29 C23 1.365(10) 2_565
C29 O11 1.381(8) .
C30 O10 1.413(10) .
C30 H30A 0.9600 .
C30 H30B 0.9600 .
C30 H30C 0.9600 .
C31 O11 1.368(10) .
C31 C32 1.471(13) .
C31 H31A 0.9700 .
C31 H31B 0.9700 .
C32 O12 1.222(10) .
C32 O13 1.241(9) .
C33 O15 1.212(10) .
C33 O14 1.237(9) .
C33 C34 1.486(12) .
C34 O16 1.419(8) .
C34 H34A 0.9700 .
C34 H34B 0.9700 .
C35 C36 1.328(10) .
C35 O16 1.393(8) .
C35 C40 1.411(9) .
C36 C37 1.356(10) .
C36 H36 0.9300 .
C37 O17 1.340(9) .
C37 C38 1.422(9) .
C38 C39 1.341(10) .
C38 C42 1.523(10) .
C39 C40 1.386(10) .
C39 H39 0.9300 .
C40 C50 1.468(10) .
C41 O17 1.453(9) .
C41 H41A 0.9600 .
C41 H41B 0.9600 .
C41 H41C 0.9600 .
C42 C45 1.468(12) .
C42 C59 1.516(9) 2_856
C42 H42 0.9800 .
C44 C49 1.364(18) .
C44 C45 1.429(12) .
C44 H44 0.9300 .
C45 C46 1.337(14) .
C46 C47 1.322(19) .
C46 H46 0.9300 .
C47 C48 1.37(2) .
C47 H47 0.9300 .
C48 C49 1.37(2) .
C48 H48 0.9300 .
C49 H49 0.9300 .
C50 C55 1.506(9) .
C50 C57 1.557(9) .
C50 H50 0.9800 .
C51 C56 1.3900 .
C51 C54 1.3900 .
C51 H51 0.9300 .
C56 C55 1.3900 .
C56 H56 0.9300 .
C55 C52 1.3900 .
C52 C53 1.3900 .
C52 H52 0.9300 .
C53 C54 1.3900 .
C53 H53 0.9300 .
C54 H54 0.9300 .
C57 C62 1.317(10) .
C57 C58 1.388(9) .
C58 C59 1.373(9) .
C58 H58 0.9300 .
C59 C60 1.386(11) .
C59 C42 1.516(9) 2_856
C60 C61 1.370(11) .
C60 O2 1.409(9) .
C61 C62 1.391(11) .
C61 H61 0.9300 .
C62 O1 1.389(9) .
C63 O1 1.351(19) .
C63 H63A 0.9600 .
C63 H63B 0.9600 .
C63 H63C 0.9600 .
C63' O1 1.48(2) .
C63' H63D 0.9600 .
C63' H63E 0.9600 .
C63' H63F 0.9600 .
C64 O2 1.378(11) .
C64 C65 1.454(19) .
C64 H64A 0.9700 .
C64 H64B 0.9700 .
C65 O4 0.96(3) .
C65 O3 1.24(2) .
C69 O5 1.245(15) .
C69 N1 1.296(17) .
C70 N1 1.399(18) .
C70 H70A 0.9600 .
C70 H70B 0.9600 .
C70 H70C 0.9600 .
C71 N1 1.382(16) .
C71 H71A 0.9600 .
C71 H71B 0.9600 .
C71 H71C 0.9600 .
O4 Zn1 2.06(2) 1_655
O7 Zn1 1.923(7) 2_665

loop_
_geom_torsion_atom_site_label_1
_geom_torsion_atom_site_label_2
_geom_torsion_atom_site_label_3
_geom_torsion_atom_site_label_4
_geom_torsion
_geom_torsion_site_symmetry_1
_geom_torsion_site_symmetry_4
O6 C1 C2 O8 176.3(9) . .
O7 C1 C2 O8 -0.1(14) . .
C8 C3 C4 C5 0.8(11) . .
O8 C3 C4 C5 176.5(7) . .
C3 C4 C5 O9 -176.8(7) . .
C3 C4 C5 C6 1.1(11) . .
O9 C5 C6 C7 175.8(6) . .
C4 C5 C6 C7 -2.2(10) . .
O9 C5 C6 C10 -1.7(10) . .
C4 C5 C6 C10 -179.7(6) . .
C5 C6 C7 C8 1.8(10) . .
C10 C6 C7 C8 179.2(6) . .
O8 C3 C8 C7 -177.2(6) . .
C4 C3 C8 C7 -1.3(11) . .
O8 C3 C8 C25 6.8(10) . .
C4 C3 C8 C25 -177.2(7) . .
C6 C7 C8 C3 0.0(10) . .
C6 C7 C8 C25 175.7(6) . .
C7 C6 C10 C11 -5.2(10) . .
C5 C6 C10 C11 172.1(7) . .
C7 C6 C10 C23 122.4(7) . .
C5 C6 C10 C23 -60.3(8) . .
C6 C10 C11 C16 65.2(11) . .
C23 C10 C11 C16 -62.1(9) . .
C6 C10 C11 C12 -116.0(8) . .
C23 C10 C11 C12 116.7(8) . .
C16 C11 C12 C13 2.6(13) . .
C10 C11 C12 C13 -176.4(9) . .
C11 C12 C13 C14 -3.0(17) . .
C12 C13 C14 C15 3.4(17) . .
C13 C14 C15 C16 -3.8(16) . .
C14 C15 C16 C11 3.7(15) . .
C10 C11 C16 C15 176.0(8) . .
C12 C11 C16 C15 -2.9(13) . .
C22 C17 C18 C19 0.0 . .
C17 C18 C19 C20 0.0 . .
C18 C19 C20 C21 0.0 . .
C19 C20 C21 C22 0.0 . .
C20 C21 C22 C17 0.0 . .
C20 C21 C22 C25 -176.6(5) . .
C18 C17 C22 C21 0.0 . .
C18 C17 C22 C25 176.4(6) . .
C11 C10 C23 C29 -79.0(9) . 2_565
C6 C10 C23 C29 149.2(7) . 2_565
C11 C10 C23 C24 92.1(9) . .
C6 C10 C23 C24 -39.7(10) . .
C29 C23 C24 C26 0.6(12) 2_565 2_565
C10 C23 C24 C26 -170.9(8) . 2_565
C21 C22 C25 C8 94.7(6) . .
C17 C22 C25 C8 -81.8(7) . .
C21 C22 C25 C26 -138.9(5) . .
C17 C22 C25 C26 44.6(7) . .
C3 C8 C25 C22 -165.6(7) . .
C7 C8 C25 C22 18.9(9) . .
C3 C8 C25 C26 67.0(9) . .
C7 C8 C25 C26 -108.5(7) . .
C22 C25 C26 C24 -96.4(8) . 2_565
C8 C25 C26 C24 31.3(10) . 2_565
C22 C25 C26 C27 80.6(9) . .
C8 C25 C26 C27 -151.7(7) . .
C24 C26 C27 C28 -2.3(12) 2_565 .
C25 C26 C27 C28 -179.5(7) . .
C24 C26 C27 O10 178.9(7) 2_565 .
C25 C26 C27 O10 1.8(11) . .
O10 C27 C28 C29 179.6(8) . .
C26 C27 C28 C29 1.0(13) . .
C27 C28 C29 C23 0.8(14) . 2_565
C27 C28 C29 O11 178.7(8) . .
O11 C31 C32 O12 32.8(13) . .
O11 C31 C32 O13 -147.3(8) . .
O15 C33 C34 O16 -22.0(12) . .
O14 C33 C34 O16 159.1(7) . .
O16 C35 C36 C37 -179.9(7) . .
C40 C35 C36 C37 1.9(13) . .
C35 C36 C37 O17 179.6(7) . .
C35 C36 C37 C38 0.3(12) . .
O17 C37 C38 C39 -179.9(7) . .
C36 C37 C38 C39 -0.6(11) . .
O17 C37 C38 C42 -4.6(10) . .
C36 C37 C38 C42 174.7(7) . .
C37 C38 C39 C40 -1.4(12) . .
C42 C38 C39 C40 -176.4(7) . .
C38 C39 C40 C35 3.4(11) . .
C38 C39 C40 C50 -178.9(7) . .
C36 C35 C40 C39 -3.6(11) . .
O16 C35 C40 C39 178.0(6) . .
C36 C35 C40 C50 178.7(7) . .
O16 C35 C40 C50 0.3(10) . .
C39 C38 C42 C45 99.0(9) . .
C37 C38 C42 C45 -75.9(8) . .
C39 C38 C42 C59 -29.2(10) . 2_856
C37 C38 C42 C59 155.9(6) . 2_856
C49 C44 C45 C46 -2.2(12) . .
C49 C44 C45 C42 -175.8(7) . .
C59 C42 C45 C46 -92.2(9) 2_856 .
C38 C42 C45 C46 139.9(7) . .
C59 C42 C45 C44 81.0(8) 2_856 .
C38 C42 C45 C44 -46.8(9) . .
C44 C45 C46 C47 2.1(15) . .
C42 C45 C46 C47 175.7(11) . .
C45 C46 C47 C48 -4(2) . .
C46 C47 C48 C49 6(2) . .
C45 C44 C49 C48 4.5(15) . .
C47 C48 C49 C44 -7(2) . .
C39 C40 C50 C55 86.0(8) . .
C35 C40 C50 C55 -96.6(8) . .
C39 C40 C50 C57 -42.0(9) . .
C35 C40 C50 C57 135.5(7) . .
C54 C51 C56 C55 0.0 . .
C51 C56 C55 C52 0.0 . .
C51 C56 C55 C50 176.9(5) . .
C40 C50 C55 C52 -27.5(7) . .
C57 C50 C55 C52 102.5(5) . .
C40 C50 C55 C56 155.6(5) . .
C57 C50 C55 C56 -74.4(6) . .
C56 C55 C52 C53 0.0 . .
C50 C55 C52 C53 -176.8(5) . .
C55 C52 C53 C54 0.0 . .
C52 C53 C54 C51 0.0 . .
C56 C51 C54 C53 0.0 . .
C40 C50 C57 C62 -74.3(8) . .
C55 C50 C57 C62 154.0(7) . .
C40 C50 C57 C58 105.0(7) . .
C55 C50 C57 C58 -26.7(8) . .
C62 C57 C58 C59 0.2(11) . .
C50 C57 C58 C59 -179.2(6) . .
C57 C58 C59 C60 0.3(10) . .
C57 C58 C59 C42 -173.8(6) . 2_856
C58 C59 C60 C61 -1.2(12) . .
C42 C59 C60 C61 173.0(8) 2_856 .
C58 C59 C60 O2 -179.3(7) . .
C42 C59 C60 O2 -5.1(11) 2_856 .
C59 C60 C61 C62 1.5(13) . .
O2 C60 C61 C62 179.6(8) . .
C58 C57 C62 O1 174.7(7) . .
C50 C57 C62 O1 -5.9(11) . .
C58 C57 C62 C61 0.2(12) . .
C50 C57 C62 C61 179.5(7) . .
C60 C61 C62 C57 -1.0(13) . .
C60 C61 C62 O1 -175.3(8) . .
O2 C64 C65 O4 -2(3) . .
O2 C64 C65 O3 173.8(11) . .
O5 C69 N1 C71 -1(2) . .
O5 C69 N1 C70 174.9(13) . .
C57 C62 O1 C63 138.8(13) . .
C61 C62 O1 C63 -46.5(16) . .
C57 C62 O1 C63' -173.6(13) . .
C61 C62 O1 C63' 1.1(16) . .
C65 C64 O2 C60 84.1(12) . .
C61 C60 O2 C64 -17.7(12) . .
C59 C60 O2 C64 160.5(8) . .
O3 C65 O4 Zn1 13(3) . 1_655
C64 C65 O4 Zn1 -171.3(9) . 1_655
N1 C69 O5 Zn2 175.0(8) . .
O6 Zn2 O5 C69 -158.4(11) . .
O1W Zn2 O5 C69 25.4(11) . .
O2W Zn2 O5 C69 -144(5) . .
O4W Zn2 O5 C69 112.1(11) . .
O3W Zn2 O5 C69 -62.0(10) . .
O7 C1 O6 Zn2 -19.7(16) . .
C2 C1 O6 Zn2 164.0(8) . .
O1W Zn2 O6 C1 -128(5) . .
O5 Zn2 O6 C1 144.1(10) . .
O2W Zn2 O6 C1 -34.9(10) . .
O4W Zn2 O6 C1 -123.0(10) . .
O3W Zn2 O6 C1 54.3(10) . .
O6 C1 O7 Zn1 142.3(9) . 2_665
C2 C1 O7 Zn1 -41.4(13) . 2_665
C1 C2 O8 C3 -96.2(10) . .
C8 C3 O8 C2 -136.7(8) . .
C4 C3 O8 C2 47.2(10) . .
C6 C5 O9 C9 -178.1(9) . .
C4 C5 O9 C9 -0.1(12) . .
C28 C27 O10 C30 -2.1(12) . .
C26 C27 O10 C30 176.6(8) . .
C32 C31 O11 C29 -111.5(9) . .
C23 C29 O11 C31 -146.5(8) 2_565 .
C28 C29 O11 C31 35.4(12) . .
O12 C32 O13 Zn1 12.9(13) . .
C31 C32 O13 Zn1 -167.1(6) . .
O14 Zn1 O13 C32 158.1(7) . .
O7 Zn1 O13 C32 32.6(8) 2_665 .
O4 Zn1 O13 C32 -95.5(10) 1_455 .
O15 C33 O14 Zn1 1.1(12) . .
C34 C33 O14 Zn1 180.0(5) . .
O7 Zn1 O14 C33 -56.8(7) 2_665 .
O13 Zn1 O14 C33 -179.0(6) . .
O4 Zn1 O14 C33 74.3(8) 1_455 .
C36 C35 O16 C34 -3.4(11) . .
C40 C35 O16 C34 174.9(7) . .
C33 C34 O16 C35 -179.4(7) . .
C36 C37 O17 C41 1.4(12) . .
C38 C37 O17 C41 -179.4(7) . .

loop_
_platon_squeeze_void_nr
_platon_squeeze_void_average_x
_platon_squeeze_void_average_y
_platon_squeeze_void_average_z
_platon_squeeze_void_volume
_platon_squeeze_void_count_electrons
_platon_squeeze_void_content
1 -0.006 -0.031 0.019 910 158 ' '
